data_7010268
loop_
_publ_author_name
'Tulloch, Arran A. D.'
'Danopoulos, Andreas A.'
'Winston, Scott'
'Kleinhenz, Sven'
'Eastham, Graham'

_publ_section_title
;
 N-Functionalised heterocyclic carbene complexes of silver
;
_journal_issue 24
_journal_name_full 'Journal of the Chemical Society, Dalton Transactions'
_journal_page_first 4499
_journal_paper_doi 10.1039/b007504n
_journal_year 2000
_chemical_formula_moiety 'C29 H39 Ag1 Cl1 N3'
_chemical_formula_sum 'C29 H39 Ag Cl N3'
_chemical_formula_weight 572.95
_chemical_name_common 00skl033
_chemical_name_systematic
;
3-tert-butyl-1-(4,6-di-tertbutyl-o-toluidyl-phenylimine)-
imidazol-2-ylidene silver bromide 
;
_space_group_IT_number 2
_symmetry_cell_setting triclinic
_symmetry_space_group_name_Hall '-P 1'
_symmetry_space_group_name_H-M 'P -1'
_atom_sites_solution_hydrogens geom
_atom_sites_solution_primary direct
_atom_sites_solution_secondary difmap
_audit_creation_method SHELXL-97
_cell_angle_alpha 71.9370(10)
_cell_angle_beta 85.7790(10)
_cell_angle_gamma 76.9490(10)
_cell_formula_units_Z 2
_cell_length_a 9.6884(2)
_cell_length_b 11.4709(2)
_cell_length_c 13.7750(2)
_cell_measurement_reflns_used 14099
_cell_measurement_temperature 150(2)
_cell_measurement_theta_max 30.034
_cell_measurement_theta_min 0.998
_cell_volume 1417.83(4)
_computing_cell_refinement 'Scalepack (Otwinowski & Minor 1997)'
_computing_data_collection 'Collect (Nonius BV, 1997-2000)'
_computing_data_reduction 'Denzo a. Scalepack (Otwinowski & Minor 1997)'
_computing_molecular_graphics 'ORTEP-3 (Farrugia, 1997)'
_computing_publication_material 'PLATON (Spek, 1990)'
_computing_structure_refinement 'SHELXL-97 (Sheldrick, 1997)'
_computing_structure_solution 'SHELXS-97 (Sheldrick, 1990)'
_diffrn_ambient_temperature 150(2)
_diffrn_detector_area_resol_mean '9.091 pixels/mm'
_diffrn_measured_fraction_theta_full 0.963
_diffrn_measured_fraction_theta_max 0.963
_diffrn_measurement_device_type 'Enraf Nonius KappaCCD area detector'
_diffrn_measurement_method '\f and \w scans to fill Ewald sphere'
_diffrn_radiation_monochromator graphite
_diffrn_radiation_source 'fine-focus sealed tube'
_diffrn_radiation_type MoK\a
_diffrn_radiation_wavelength 0.71073
_diffrn_reflns_av_R_equivalents 0.0375
_diffrn_reflns_av_sigmaI/netI 0.0665
_diffrn_reflns_limit_h_max 10
_diffrn_reflns_limit_h_min -13
_diffrn_reflns_limit_k_max 16
_diffrn_reflns_limit_k_min -15
_diffrn_reflns_limit_l_max 18
_diffrn_reflns_limit_l_min -19
_diffrn_reflns_number 14216
_diffrn_reflns_theta_full 29.97
_diffrn_reflns_theta_max 29.97
_diffrn_reflns_theta_min 1.55
_diffrn_standards_decay_% n/a
_diffrn_standards_interval_count n/a
_diffrn_standards_interval_time n/a
_diffrn_standards_number n/a
_exptl_absorpt_coefficient_mu 0.826
_exptl_absorpt_correction_T_max 0.9756
_exptl_absorpt_correction_T_min 0.9002
_exptl_absorpt_correction_type multi-scan
_exptl_absorpt_process_details
;
SORTAV (Blessing, 1995-1997)
;
_exptl_crystal_colour colorless
_exptl_crystal_density_diffrn 1.342
_exptl_crystal_density_method 'not measured'
_exptl_crystal_description prism
_exptl_crystal_F_000 596
_exptl_crystal_size_max 0.13
_exptl_crystal_size_mid 0.08
_exptl_crystal_size_min 0.03
_refine_diff_density_max 0.682
_refine_diff_density_min -1.139
_refine_diff_density_rms 0.176
_refine_ls_extinction_method none
_refine_ls_goodness_of_fit_ref 1.024
_refine_ls_hydrogen_treatment mixed
_refine_ls_matrix_type full
_refine_ls_number_parameters 307
_refine_ls_number_reflns 7942
_refine_ls_number_restraints 0
_refine_ls_restrained_S_all 1.024
_refine_ls_R_factor_all 0.0626
_refine_ls_R_factor_gt 0.0403
_refine_ls_shift/su_max 0.040
_refine_ls_shift/su_mean 0.008
_refine_ls_structure_factor_coef Fsqd
_refine_ls_weighting_details 'calc w=1/[\s^2^(Fo^2^)+(0.0586P)^2^+0.2498P] where P=(Fo^2^+2Fc^2^)/3'
_refine_ls_weighting_scheme calc
_refine_ls_wR_factor_gt 0.1020
_refine_ls_wR_factor_ref 0.1194
_reflns_number_gt 6214
_reflns_number_total 7942
_reflns_threshold_expression >2sigma(I)
_cod_data_source_file b007504n.txt
_cod_data_source_block 10
_cod_database_code 7010268

loop_
_symmetry_equiv_pos_as_xyz
'x, y, z'
'-x, -y, -z'

loop_
_atom_site_label
_atom_site_type_symbol
_atom_site_fract_x
_atom_site_fract_y
_atom_site_fract_z
_atom_site_U_iso_or_equiv
_atom_site_adp_type
_atom_site_occupancy
_atom_site_symmetry_multiplicity
_atom_site_calc_flag
_atom_site_refinement_flags
_atom_site_disorder_assembly
_atom_site_disorder_group
Ag1 Ag 0.886629(19) 0.893239(18) 0.580981(16) 0.03187(8) Uani 1 1 d . . .
Cl1 Cl 1.10106(6) 0.92747(6) 0.62831(5) 0.02846(14) Uani 1 1 d . . .
N2 N 0.6155(2) 0.85047(17) 0.50516(14) 0.0215(4) Uani 1 1 d . . .
N3 N 0.5949(2) 0.82917(19) 0.66561(15) 0.0245(4) Uani 1 1 d . . .
N1 N 0.7193(2) 0.80195(18) 0.21156(15) 0.0257(4) Uani 1 1 d . . .
C9 C 0.7605(2) 0.5737(2) 0.29378(17) 0.0219(5) Uani 1 1 d . . .
C8 C 0.7781(2) 0.4743(2) 0.38501(18) 0.0219(5) Uani 1 1 d . . .
H8 H 0.7976 0.3909 0.3811 0.026 Uiso 1 1 calc R . .
C5 C 0.7196(2) 0.7166(2) 0.39712(17) 0.0215(5) Uani 1 1 d . . .
C1 C 0.6877(2) 0.8478(2) 0.58623(18) 0.0227(5) Uani 1 1 d . . .
C6 C 0.7366(2) 0.6138(2) 0.48522(17) 0.0219(5) Uani 1 1 d . . .
H6 H 0.7259 0.6281 0.5500 0.026 Uiso 1 1 calc R . .
C2 C 0.4657(3) 0.8231(2) 0.6315(2) 0.0283(5) Uani 1 1 d . . .
H2 H 0.3828 0.8120 0.6714 0.034 Uiso 1 1 calc R . .
C3 C 0.4806(3) 0.8356(2) 0.5320(2) 0.0276(5) Uani 1 1 d . . .
H3 H 0.4103 0.8345 0.4879 0.033 Uiso 1 1 calc R . .
C10 C 0.7355(3) 0.6962(2) 0.30164(17) 0.0227(5) Uani 1 1 d . . .
C11 C 0.7840(2) 0.3826(2) 0.58083(17) 0.0213(5) Uani 1 1 d . . .
C7 C 0.7685(2) 0.4918(2) 0.48114(17) 0.0200(4) Uani 1 1 d . . .
C4 C 0.6806(3) 0.8493(2) 0.40635(18) 0.0267(5) Uani 1 1 d . . .
H4A H 0.7670 0.8840 0.3978 0.032 Uiso 1 1 calc R . .
H4B H 0.6139 0.9035 0.3512 0.032 Uiso 1 1 calc R . .
C18 C 0.8593(3) 0.2578(2) 0.5642(2) 0.0330(6) Uani 1 1 d . . .
H18A H 0.9548 0.2637 0.5374 0.049 Uiso 1 1 calc R . .
H18B H 0.8056 0.2392 0.5153 0.049 Uiso 1 1 calc R . .
H18C H 0.8657 0.1907 0.6294 0.049 Uiso 1 1 calc R . .
C16 C 0.8721(3) 0.4070(2) 0.6580(2) 0.0340(6) Uani 1 1 d . . .
H16A H 0.9670 0.4131 0.6300 0.051 Uiso 1 1 calc R . .
H16B H 0.8797 0.3376 0.7219 0.051 Uiso 1 1 calc R . .
H16C H 0.8257 0.4857 0.6715 0.051 Uiso 1 1 calc R . .
C19 C 0.7699(3) 0.5465(2) 0.18988(18) 0.0261(5) Uani 1 1 d . . .
C24 C 0.8074(3) 0.8727(2) 0.19740(18) 0.0270(5) Uani 1 1 d . . .
H24 H 0.8808 0.8521 0.2458 0.032 Uiso 1 1 calc R . .
C22 C 0.8919(3) 0.5957(3) 0.1244(2) 0.0376(7) Uani 1 1 d . . .
H22A H 0.9815 0.5552 0.1608 0.056 Uiso 1 1 calc R . .
H22B H 0.8758 0.6867 0.1109 0.056 Uiso 1 1 calc R . .
H22C H 0.8960 0.5765 0.0595 0.056 Uiso 1 1 calc R . .
C17 C 0.6359(3) 0.3722(3) 0.6247(2) 0.0375(7) Uani 1 1 d . . .
H17A H 0.5880 0.4515 0.6365 0.056 Uiso 1 1 calc R . .
H17B H 0.6440 0.3042 0.6894 0.056 Uiso 1 1 calc R . .
H17C H 0.5809 0.3541 0.5762 0.056 Uiso 1 1 calc R . .
C25 C 0.7994(3) 0.9861(2) 0.10788(19) 0.0315(6) Uani 1 1 d . . .
C21 C 0.6286(3) 0.6086(3) 0.1330(2) 0.0403(7) Uani 1 1 d . . .
H21A H 0.6068 0.6986 0.1253 0.060 Uiso 1 1 calc R . .
H21B H 0.5528 0.5704 0.1720 0.060 Uiso 1 1 calc R . .
H21C H 0.6362 0.5961 0.0654 0.060 Uiso 1 1 calc R . .
C20 C 0.7970(4) 0.4059(3) 0.2035(2) 0.0413(7) Uani 1 1 d . . .
H20A H 0.8860 0.3637 0.2404 0.062 Uiso 1 1 calc R . .
H20B H 0.8033 0.3923 0.1364 0.062 Uiso 1 1 calc R . .
H20C H 0.7189 0.3715 0.2425 0.062 Uiso 1 1 calc R . .
C12 C 0.6288(3) 0.8114(3) 0.7737(2) 0.0372(6) Uani 1 1 d . . .
C15 C 0.6600(4) 0.9314(4) 0.7829(3) 0.0581(10) Uani 1 1 d . . .
H15A H 0.5780 1.0006 0.7593 0.087 Uiso 1 1 calc R . .
H15B H 0.7429 0.9507 0.7409 0.087 Uiso 1 1 calc R . .
H15C H 0.6793 0.9204 0.8544 0.087 Uiso 1 1 calc R . .
C14 C 0.7568(4) 0.7014(4) 0.8060(2) 0.0569(10) Uani 1 1 d . . .
H14A H 0.7339 0.6255 0.7989 0.085 Uiso 1 1 calc R . .
H14B H 0.7799 0.6873 0.8774 0.085 Uiso 1 1 calc R . .
H14C H 0.8382 0.7211 0.7625 0.085 Uiso 1 1 calc R . .
C13 C 0.5022(4) 0.7771(4) 0.8417(2) 0.0594(10) Uani 1 1 d . . .
H13A H 0.4184 0.8450 0.8202 0.089 Uiso 1 1 calc R . .
H13B H 0.5239 0.7651 0.9130 0.089 Uiso 1 1 calc R . .
H13C H 0.4835 0.6994 0.8353 0.089 Uiso 1 1 calc R . .
C26 C 0.7059(4) 1.0121(3) 0.0284(2) 0.0409(7) Uani 1 1 d . . .
H26 H 0.6469 0.9557 0.0300 0.049 Uiso 1 1 calc R . .
C30 C 0.8869(4) 1.0673(3) 0.1049(2) 0.0425(7) Uani 1 1 d . . .
H30 H 0.9530 1.0485 0.1582 0.051 Uiso 1 1 calc R . .
C29 C 0.8772(5) 1.1770(3) 0.0231(3) 0.0591(11) Uani 1 1 d . . .
H29 H 0.9354 1.2342 0.0210 0.071 Uiso 1 1 calc R . .
C27 C 0.6988(5) 1.1205(3) -0.0530(2) 0.0545(10) Uani 1 1 d . . .
H27 H 0.6353 1.1381 -0.1076 0.065 Uiso 1 1 calc R . .
C28 C 0.7831(5) 1.2022(3) -0.0548(3) 0.0662(13) Uani 1 1 d . . .
H28 H 0.7766 1.2770 -0.1103 0.079 Uiso 1 1 calc R . .

loop_
_atom_site_aniso_label
_atom_site_aniso_U_11
_atom_site_aniso_U_22
_atom_site_aniso_U_33
_atom_site_aniso_U_23
_atom_site_aniso_U_13
_atom_site_aniso_U_12
Ag1 0.02247(12) 0.03431(13) 0.04427(14) -0.01756(9) -0.00024(8) -0.00894(9)
Cl1 0.0225(3) 0.0272(3) 0.0351(3) -0.0043(2) -0.0073(2) -0.0092(2)
N2 0.0245(10) 0.0173(9) 0.0229(10) -0.0053(7) -0.0025(8) -0.0053(8)
N3 0.0228(10) 0.0259(10) 0.0244(10) -0.0090(8) 0.0007(8) -0.0025(8)
N1 0.0356(12) 0.0204(10) 0.0194(10) -0.0042(8) -0.0035(8) -0.0039(9)
C9 0.0225(11) 0.0238(11) 0.0192(11) -0.0054(9) -0.0016(8) -0.0058(9)
C8 0.0229(11) 0.0189(11) 0.0256(12) -0.0072(9) -0.0015(9) -0.0062(9)
C5 0.0233(11) 0.0189(11) 0.0223(12) -0.0051(9) -0.0048(9) -0.0050(9)
C1 0.0217(11) 0.0190(11) 0.0279(12) -0.0086(9) -0.0008(9) -0.0029(9)
C6 0.0256(12) 0.0226(11) 0.0178(11) -0.0059(9) -0.0027(9) -0.0053(10)
C2 0.0188(11) 0.0264(12) 0.0376(15) -0.0076(10) 0.0013(10) -0.0038(10)
C3 0.0234(12) 0.0222(12) 0.0391(15) -0.0098(10) -0.0084(10) -0.0055(10)
C10 0.0251(12) 0.0213(11) 0.0211(11) -0.0031(9) -0.0017(9) -0.0081(9)
C11 0.0234(11) 0.0202(11) 0.0186(11) -0.0035(8) -0.0017(9) -0.0044(9)
C7 0.0182(11) 0.0209(11) 0.0197(11) -0.0035(8) -0.0023(8) -0.0046(9)
C4 0.0394(14) 0.0197(11) 0.0204(12) -0.0045(9) -0.0020(10) -0.0068(11)
C18 0.0441(16) 0.0221(12) 0.0269(13) -0.0035(10) -0.0034(11) 0.0002(11)
C16 0.0432(16) 0.0291(13) 0.0271(14) -0.0042(10) -0.0116(11) -0.0053(12)
C19 0.0334(14) 0.0267(12) 0.0196(12) -0.0080(9) 0.0000(9) -0.0078(11)
C24 0.0326(13) 0.0240(12) 0.0226(12) -0.0050(9) 0.0001(10) -0.0050(11)
C22 0.0460(17) 0.0413(16) 0.0280(14) -0.0136(12) 0.0108(12) -0.0136(14)
C17 0.0299(14) 0.0382(15) 0.0360(15) 0.0016(12) 0.0044(11) -0.0096(12)
C25 0.0469(16) 0.0217(12) 0.0234(13) -0.0069(9) 0.0107(11) -0.0058(11)
C21 0.0460(17) 0.0500(18) 0.0302(15) -0.0192(13) -0.0132(12) -0.0070(14)
C20 0.074(2) 0.0304(14) 0.0246(14) -0.0135(11) -0.0013(13) -0.0133(15)
C12 0.0367(15) 0.0482(17) 0.0222(13) -0.0128(12) -0.0026(11) 0.0038(13)
C15 0.075(3) 0.068(2) 0.0408(19) -0.0324(17) -0.0144(17) -0.008(2)
C14 0.052(2) 0.070(2) 0.0271(16) -0.0072(15) -0.0056(14) 0.0214(18)
C13 0.051(2) 0.085(3) 0.0311(17) -0.0151(17) 0.0121(14) -0.0008(19)
C26 0.067(2) 0.0275(14) 0.0244(14) -0.0058(11) -0.0013(13) -0.0048(14)
C30 0.0535(19) 0.0374(16) 0.0377(16) -0.0099(12) 0.0174(14) -0.0194(15)
C29 0.094(3) 0.0359(17) 0.051(2) -0.0127(15) 0.035(2) -0.0325(19)
C27 0.097(3) 0.0301(16) 0.0254(15) -0.0032(12) 0.0008(16) 0.0006(17)
C28 0.129(4) 0.0266(16) 0.0306(18) -0.0011(12) 0.028(2) -0.013(2)

loop_
_atom_type_symbol
_atom_type_description
_atom_type_scat_dispersion_real
_atom_type_scat_dispersion_imag
_atom_type_scat_source
C C 0.0033 0.0016 'International Tables Vol C Tables 4.2.6.8 and 6.1.1.4'
H H 0.0000 0.0000 'International Tables Vol C Tables 4.2.6.8 and 6.1.1.4'
Ag Ag -0.8971 1.1015 'International Tables Vol C Tables 4.2.6.8 and 6.1.1.4'
Br Br -0.2901 2.4595 'International Tables Vol C Tables 4.2.6.8 and 6.1.1.4'
N N 0.0061 0.0033 'International Tables Vol C Tables 4.2.6.8 and 6.1.1.4'
Cl Cl 0.1484 0.1585 'International Tables Vol C Tables 4.2.6.8 and 6.1.1.4'

loop_
_geom_angle_atom_site_label_1
_geom_angle_atom_site_label_2
_geom_angle_atom_site_label_3
_geom_angle
_geom_angle_site_symmetry_1
_geom_angle_site_symmetry_3
_geom_angle_publ_flag
C1 Ag1 Cl1 162.92(7) . . ?
C1 N2 C3 111.1(2) . . ?
C1 N2 C4 123.8(2) . . ?
C3 N2 C4 124.4(2) . . ?
C1 N3 C2 109.7(2) . . ?
C1 N3 C12 125.0(2) . . ?
C2 N3 C12 125.2(2) . . ?
C24 N1 C10 117.4(2) . . ?
C8 C9 C10 117.2(2) . . ?
C8 C9 C19 120.1(2) . . ?
C10 C9 C19 122.7(2) . . ?
C7 C8 C9 123.2(2) . . ?
C7 C8 H8 118.4 . . ?
C9 C8 H8 118.4 . . ?
C6 C5 C10 119.3(2) . . ?
C6 C5 C4 119.6(2) . . ?
C10 C5 C4 121.1(2) . . ?
N2 C1 N3 104.8(2) . . ?
N2 C1 Ag1 125.78(17) . . ?
N3 C1 Ag1 128.66(18) . . ?
C7 C6 C5 122.0(2) . . ?
C7 C6 H6 119.0 . . ?
C5 C6 H6 119.0 . . ?
C3 C2 N3 107.0(2) . . ?
C3 C2 H2 126.5 . . ?
N3 C2 H2 126.5 . . ?
C2 C3 N2 107.3(2) . . ?
C2 C3 H3 126.3 . . ?
N2 C3 H3 126.3 . . ?
C5 C10 C9 120.7(2) . . ?
C5 C10 N1 119.0(2) . . ?
C9 C10 N1 120.2(2) . . ?
C18 C11 C17 109.3(2) . . ?
C18 C11 C16 107.3(2) . . ?
C17 C11 C16 109.6(2) . . ?
C18 C11 C7 112.12(19) . . ?
C17 C11 C7 108.43(19) . . ?
C16 C11 C7 110.05(19) . . ?
C6 C7 C8 117.5(2) . . ?
C6 C7 C11 119.5(2) . . ?
C8 C7 C11 122.9(2) . . ?
N2 C4 C5 111.40(19) . . ?
N2 C4 H4A 109.3 . . ?
C5 C4 H4A 109.3 . . ?
N2 C4 H4B 109.3 . . ?
C5 C4 H4B 109.3 . . ?
H4A C4 H4B 108.0 . . ?
C11 C18 H18A 109.5 . . ?
C11 C18 H18B 109.5 . . ?
H18A C18 H18B 109.5 . . ?
C11 C18 H18C 109.5 . . ?
H18A C18 H18C 109.5 . . ?
H18B C18 H18C 109.5 . . ?
C11 C16 H16A 109.5 . . ?
C11 C16 H16B 109.5 . . ?
H16A C16 H16B 109.5 . . ?
C11 C16 H16C 109.5 . . ?
H16A C16 H16C 109.5 . . ?
H16B C16 H16C 109.5 . . ?
C20 C19 C22 106.9(2) . . ?
C20 C19 C21 107.7(2) . . ?
C22 C19 C21 110.0(2) . . ?
C20 C19 C9 111.8(2) . . ?
C22 C19 C9 111.1(2) . . ?
C21 C19 C9 109.3(2) . . ?
N1 C24 C25 122.1(2) . . ?
N1 C24 H24 118.9 . . ?
C25 C24 H24 118.9 . . ?
C19 C22 H22A 109.5 . . ?
C19 C22 H22B 109.5 . . ?
H22A C22 H22B 109.5 . . ?
C19 C22 H22C 109.5 . . ?
H22A C22 H22C 109.5 . . ?
H22B C22 H22C 109.5 . . ?
C11 C17 H17A 109.5 . . ?
C11 C17 H17B 109.5 . . ?
H17A C17 H17B 109.5 . . ?
C11 C17 H17C 109.5 . . ?
H17A C17 H17C 109.5 . . ?
H17B C17 H17C 109.5 . . ?
C30 C25 C26 120.1(3) . . ?
C30 C25 C24 118.6(3) . . ?
C26 C25 C24 121.3(3) . . ?
C19 C21 H21A 109.5 . . ?
C19 C21 H21B 109.5 . . ?
H21A C21 H21B 109.5 . . ?
C19 C21 H21C 109.5 . . ?
H21A C21 H21C 109.5 . . ?
H21B C21 H21C 109.5 . . ?
C19 C20 H20A 109.5 . . ?
C19 C20 H20B 109.5 . . ?
H20A C20 H20B 109.5 . . ?
C19 C20 H20C 109.5 . . ?
H20A C20 H20C 109.5 . . ?
H20B C20 H20C 109.5 . . ?
N3 C12 C15 109.6(2) . . ?
N3 C12 C14 108.2(2) . . ?
C15 C12 C14 111.3(3) . . ?
N3 C12 C13 109.0(3) . . ?
C15 C12 C13 110.3(3) . . ?
C14 C12 C13 108.4(3) . . ?
C12 C15 H15A 109.5 . . ?
C12 C15 H15B 109.5 . . ?
H15A C15 H15B 109.5 . . ?
C12 C15 H15C 109.5 . . ?
H15A C15 H15C 109.5 . . ?
H15B C15 H15C 109.5 . . ?
C12 C14 H14A 109.5 . . ?
C12 C14 H14B 109.5 . . ?
H14A C14 H14B 109.5 . . ?
C12 C14 H14C 109.5 . . ?
H14A C14 H14C 109.5 . . ?
H14B C14 H14C 109.5 . . ?
C12 C13 H13A 109.5 . . ?
C12 C13 H13B 109.5 . . ?
H13A C13 H13B 109.5 . . ?
C12 C13 H13C 109.5 . . ?
H13A C13 H13C 109.5 . . ?
H13B C13 H13C 109.5 . . ?
C27 C26 C25 119.8(3) . . ?
C27 C26 H26 120.1 . . ?
C25 C26 H26 120.1 . . ?
C25 C30 C29 119.4(3) . . ?
C25 C30 H30 120.3 . . ?
C29 C30 H30 120.3 . . ?
C28 C29 C30 119.9(3) . . ?
C28 C29 H29 120.1 . . ?
C30 C29 H29 120.1 . . ?
C28 C27 C26 120.0(4) . . ?
C28 C27 H27 120.0 . . ?
C26 C27 H27 120.0 . . ?
C27 C28 C29 120.7(3) . . ?
C27 C28 H28 119.6 . . ?
C29 C28 H28 119.6 . . ?

loop_
_geom_bond_atom_site_label_1
_geom_bond_atom_site_label_2
_geom_bond_distance
_geom_bond_site_symmetry_2
_geom_bond_publ_flag
Ag1 C1 2.098(2) . ?
Ag1 Cl1 2.3710(6) . ?
N2 C1 1.349(3) . ?
N2 C3 1.366(3) . ?
N2 C4 1.460(3) . ?
N3 C1 1.359(3) . ?
N3 C2 1.392(3) . ?
N3 C12 1.490(3) . ?
N1 C24 1.271(3) . ?
N1 C10 1.430(3) . ?
C9 C8 1.401(3) . ?
C9 C10 1.407(3) . ?
C9 C19 1.549(3) . ?
C8 C7 1.393(3) . ?
C8 H8 0.9500 . ?
C5 C6 1.394(3) . ?
C5 C10 1.398(3) . ?
C5 C4 1.526(3) . ?
C6 C7 1.381(3) . ?
C6 H6 0.9500 . ?
C2 C3 1.333(4) . ?
C2 H2 0.9500 . ?
C3 H3 0.9500 . ?
C11 C18 1.529(3) . ?
C11 C17 1.530(3) . ?
C11 C16 1.538(3) . ?
C11 C7 1.535(3) . ?
C4 H4A 0.9900 . ?
C4 H4B 0.9900 . ?
C18 H18A 0.9800 . ?
C18 H18B 0.9800 . ?
C18 H18C 0.9800 . ?
C16 H16A 0.9800 . ?
C16 H16B 0.9800 . ?
C16 H16C 0.9800 . ?
C19 C20 1.527(4) . ?
C19 C22 1.535(4) . ?
C19 C21 1.539(4) . ?
C24 C25 1.481(3) . ?
C24 H24 0.9500 . ?
C22 H22A 0.9800 . ?
C22 H22B 0.9800 . ?
C22 H22C 0.9800 . ?
C17 H17A 0.9800 . ?
C17 H17B 0.9800 . ?
C17 H17C 0.9800 . ?
C25 C30 1.384(4) . ?
C25 C26 1.389(4) . ?
C21 H21A 0.9800 . ?
C21 H21B 0.9800 . ?
C21 H21C 0.9800 . ?
C20 H20A 0.9800 . ?
C20 H20B 0.9800 . ?
C20 H20C 0.9800 . ?
C12 C15 1.517(5) . ?
C12 C14 1.534(4) . ?
C12 C13 1.535(4) . ?
C15 H15A 0.9800 . ?
C15 H15B 0.9800 . ?
C15 H15C 0.9800 . ?
C14 H14A 0.9800 . ?
C14 H14B 0.9800 . ?
C14 H14C 0.9800 . ?
C13 H13A 0.9800 . ?
C13 H13B 0.9800 . ?
C13 H13C 0.9800 . ?
C26 C27 1.383(4) . ?
C26 H26 0.9500 . ?
C30 C29 1.395(4) . ?
C30 H30 0.9500 . ?
C29 C28 1.377(6) . ?
C29 H29 0.9500 . ?
C27 C28 1.369(6) . ?
C27 H27 0.9500 . ?
C28 H28 0.9500 . ?

loop_
_geom_torsion_atom_site_label_1
_geom_torsion_atom_site_label_2
_geom_torsion_atom_site_label_3
_geom_torsion_atom_site_label_4
_geom_torsion
_geom_torsion_site_symmetry_1
_geom_torsion_site_symmetry_2
_geom_torsion_site_symmetry_3
_geom_torsion_site_symmetry_4
_geom_torsion_publ_flag
C10 C9 C8 C7 1.6(3) . . . . ?
C19 C9 C8 C7 -178.8(2) . . . . ?
C3 N2 C1 N3 0.8(3) . . . . ?
C4 N2 C1 N3 -170.23(19) . . . . ?
C3 N2 C1 Ag1 -170.17(16) . . . . ?
C4 N2 C1 Ag1 18.8(3) . . . . ?
C2 N3 C1 N2 -1.1(3) . . . . ?
C12 N3 C1 N2 176.0(2) . . . . ?
C2 N3 C1 Ag1 169.46(17) . . . . ?
C12 N3 C1 Ag1 -13.4(3) . . . . ?
Cl1 Ag1 C1 N2 -177.89(12) . . . . ?
Cl1 Ag1 C1 N3 13.3(4) . . . . ?
C10 C5 C6 C7 -0.2(4) . . . . ?
C4 C5 C6 C7 178.4(2) . . . . ?
C1 N3 C2 C3 1.1(3) . . . . ?
C12 N3 C2 C3 -176.0(2) . . . . ?
N3 C2 C3 N2 -0.6(3) . . . . ?
C1 N2 C3 C2 -0.1(3) . . . . ?
C4 N2 C3 C2 170.8(2) . . . . ?
C6 C5 C10 C9 3.6(3) . . . . ?
C4 C5 C10 C9 -175.0(2) . . . . ?
C6 C5 C10 N1 -179.4(2) . . . . ?
C4 C5 C10 N1 2.0(3) . . . . ?
C8 C9 C10 C5 -4.2(3) . . . . ?
C19 C9 C10 C5 176.2(2) . . . . ?
C8 C9 C10 N1 178.8(2) . . . . ?
C19 C9 C10 N1 -0.8(4) . . . . ?
C24 N1 C10 C5 63.4(3) . . . . ?
C24 N1 C10 C9 -119.5(3) . . . . ?
C5 C6 C7 C8 -2.4(3) . . . . ?
C5 C6 C7 C11 -179.2(2) . . . . ?
C9 C8 C7 C6 1.6(3) . . . . ?
C9 C8 C7 C11 178.3(2) . . . . ?
C18 C11 C7 C6 -163.7(2) . . . . ?
C17 C11 C7 C6 75.6(3) . . . . ?
C16 C11 C7 C6 -44.3(3) . . . . ?
C18 C11 C7 C8 19.7(3) . . . . ?
C17 C11 C7 C8 -101.0(3) . . . . ?
C16 C11 C7 C8 139.1(2) . . . . ?
C1 N2 C4 C5 95.7(3) . . . . ?
C3 N2 C4 C5 -74.1(3) . . . . ?
C6 C5 C4 N2 -21.3(3) . . . . ?
C10 C5 C4 N2 157.2(2) . . . . ?
C8 C9 C19 C20 0.8(3) . . . . ?
C10 C9 C19 C20 -179.7(2) . . . . ?
C8 C9 C19 C22 -118.6(3) . . . . ?
C10 C9 C19 C22 60.9(3) . . . . ?
C8 C9 C19 C21 119.8(3) . . . . ?
C10 C9 C19 C21 -60.6(3) . . . . ?
C10 N1 C24 C25 -178.9(2) . . . . ?
N1 C24 C25 C30 171.4(3) . . . . ?
N1 C24 C25 C26 -8.1(4) . . . . ?
C1 N3 C12 C15 66.1(3) . . . . ?
C2 N3 C12 C15 -117.2(3) . . . . ?
C1 N3 C12 C14 -55.4(4) . . . . ?
C2 N3 C12 C14 121.3(3) . . . . ?
C1 N3 C12 C13 -173.1(3) . . . . ?
C2 N3 C12 C13 3.6(4) . . . . ?
C30 C25 C26 C27 -1.0(4) . . . . ?
C24 C25 C26 C27 178.5(3) . . . . ?
C26 C25 C30 C29 1.9(4) . . . . ?
C24 C25 C30 C29 -177.7(3) . . . . ?
C25 C30 C29 C28 -1.3(5) . . . . ?
C25 C26 C27 C28 -0.4(5) . . . . ?
C26 C27 C28 C29 1.0(6) . . . . ?
C30 C29 C28 C27 -0.2(6) . . . . ?
